data_7246956
loop_
_publ_author_name
'Kehoe, Roberta A.'
'Light, Mark E.'
'Jones, David J.'
'McGlacken, Gerard P.'

_publ_section_title
;
 A phosphine free, inorganic base free, one-pot tandem Mizoroki--Heck
 olefination/direct arylation/hydrogenation sequence, to give multicyclic
 alkylated heteroarenes
;
_journal_issue 14
_journal_name_full 'Green Chemistry'
_journal_page_first 5654
_journal_page_last 5660
_journal_paper_doi 10.1039/D3GC01403G
_journal_volume 25
_journal_year 2023
_chemical_formula_moiety 'C22 H21 N O3'
_chemical_formula_sum 'C22 H21 N O3'
_chemical_formula_weight 347.40
_space_group_crystal_system monoclinic
_space_group_IT_number 14
_space_group_name_Hall '-P 2ybc'
_space_group_name_H-M_alt 'P 1 21/c 1'
_atom_sites_solution_hydrogens geom
_atom_sites_solution_primary dual
_audit_creation_date 2022-09-02
_audit_creation_method
;
Olex2 1.5-alpha
(compiled 2022.06.10 svn.r3fa896fb for OlexSys, GUI svn.r6535)
;
_audit_update_record
;
2022-09-02 deposited with the CCDC.	2023-06-21 downloaded from the CCDC.
;
_cell_angle_alpha 90
_cell_angle_beta 103.665(4)
_cell_angle_gamma 90
_cell_formula_units_Z 4
_cell_length_a 19.3497(7)
_cell_length_b 7.1784(2)
_cell_length_c 12.8947(5)
_cell_measurement_reflns_used 5813
_cell_measurement_temperature 100(2)
_cell_measurement_theta_max 75.0830
_cell_measurement_theta_min 4.6710
_cell_volume 1740.37(11)
_computing_cell_refinement 'CrysAlisPro 1.171.41.93a (Rigaku OD, 2020)'
_computing_data_collection 'CrysAlisPro 1.171.41.93a (Rigaku OD, 2020)'
_computing_data_reduction 'CrysAlisPro 1.171.41.93a (Rigaku OD, 2020)'
_computing_molecular_graphics 'Olex2 1.5-alpha (Dolomanov et al., 2009)'
_computing_publication_material 'Olex2 1.5-alpha (Dolomanov et al., 2009)'
_computing_structure_refinement 'SHELXL 2016/6 (Sheldrick, 2015)'
_computing_structure_solution 'SHELXT 2014/5 (Sheldrick, 2014)'
_diffrn_ambient_environment N~2~
_diffrn_ambient_temperature 100(2)
_diffrn_detector 'Hybrid Pixel Array Detector'
_diffrn_detector_area_resol_mean 10.0000
_diffrn_detector_type HyPix
_diffrn_measured_fraction_theta_full 0.994
_diffrn_measured_fraction_theta_max 0.951
_diffrn_measurement_details
;
List of Runs (angles in degrees, time in seconds):

  # Type    Start    End  Width  t~exp~   \w     \q     \k     \f   Frames
#--------------------------------------------------------------------------
  1  \w    -57.00 -28.00   0.50    2.00    --  -97.00  77.00-180.00   58
  2  \w    -51.00 -25.00   0.50    2.00    --  -97.00  61.00-180.00   52
  3  \w    -55.00 -29.00   0.50    2.00    --  -97.00  61.00 -90.00   52
  4  \w    -50.00 -23.00   0.50    2.00    --  -97.00  61.00 -60.00   54
  5  \w    -52.00 -23.00   0.50    2.00    --  -97.00  61.00 -30.00   58
  6  \w    -55.00 -29.00   0.50    2.00    --  -97.00  61.00  60.00   52
  7  \w    -55.00 -29.00   0.50    2.00    --  -97.00  61.00  90.00   52
  8  \w    -55.00 -25.00   0.50    2.00    --  -97.00  61.00 120.00   60
  9  \w    -23.00  30.00   0.50    0.81    --  -45.09  38.00 120.00  106
 10  \w   -118.00 -43.00   0.50    0.81    --  -45.09 -12.00 177.00  150
 11  \w   -120.00 -95.00   0.50    2.00    --  -97.00 -12.00 177.00   50
 12  \w   -132.00 -98.00   0.50    2.00    --  -97.00 -15.00-120.00   68
 13  \w    -88.00 -49.00   0.50    0.81    --  -45.09 125.00 -60.00   78
 14  \w     44.00 112.00   0.50    0.81    --   45.09  12.00 -10.00  136
 15  \w    110.00 159.00   0.50    2.00    --  109.75  30.00-150.00   98
 16  \w    104.00 130.00   0.50    2.00    --  109.75  15.00 -60.00   52
 17  \w    105.00 130.00   0.50    2.00    --  109.75  15.00-180.00   50
 18  \w    104.00 131.00   0.50    2.00    --  109.75  15.00 -90.00   54
 19  \w    116.00 162.00   0.50    2.00    --  109.75  30.00 -30.00   92
 20  \w    106.00 132.00   0.50    2.00    --  109.75  15.00  30.00   52
 21  \w    106.00 132.00   0.50    2.00    --  109.75  15.00 150.00   52
 22  \w     69.00  95.00   0.50    2.00    --  109.75-125.00 150.00   52
 23  \w     42.00  96.00   0.50    2.00    --  109.75-125.00  90.00  108
 24  \w     61.00  87.00   0.50    2.00    --  109.75 -95.00 120.00   52
 25  \w     51.00  89.00   0.50    2.00    --  109.75 -95.00 150.00   76
 26  \w     37.00  69.00   0.50    2.00    --  109.75 -77.00  90.00   64
 27  \w     60.00  93.00   0.50    2.00    --  109.75 -95.00  60.00   66
 28  \w    -27.00   3.00   0.50    0.81    --   45.09 -38.00-120.00   60
;
_diffrn_measurement_device 'four-circle diffractometer'
_diffrn_measurement_device_type 'ROD, Synergy Custom system, HyPix'
_diffrn_measurement_method '\w scans'
_diffrn_orient_matrix_type 'CrysAlisPro convention (1999,Acta A55,543-557)'
_diffrn_orient_matrix_UB_11 0.0052240000
_diffrn_orient_matrix_UB_12 -0.0043502000
_diffrn_orient_matrix_UB_13 0.1210721000
_diffrn_orient_matrix_UB_21 -0.0803253000
_diffrn_orient_matrix_UB_22 -0.0397840000
_diffrn_orient_matrix_UB_23 -0.0214454000
_diffrn_orient_matrix_UB_31 0.0151069000
_diffrn_orient_matrix_UB_32 -0.2109172000
_diffrn_orient_matrix_UB_33 0.0016037000
_diffrn_radiation_monochromator mirror
_diffrn_radiation_probe x-ray
_diffrn_radiation_type 'Cu K\a'
_diffrn_radiation_wavelength 1.54184
_diffrn_reflns_av_R_equivalents 0.0296
_diffrn_reflns_av_unetI/netI 0.0331
_diffrn_reflns_Laue_measured_fraction_full 0.994
_diffrn_reflns_Laue_measured_fraction_max 0.951
_diffrn_reflns_limit_h_max 23
_diffrn_reflns_limit_h_min -24
_diffrn_reflns_limit_k_max 5
_diffrn_reflns_limit_k_min -8
_diffrn_reflns_limit_l_max 16
_diffrn_reflns_limit_l_min -16
_diffrn_reflns_number 10678
_diffrn_reflns_point_group_measured_fraction_full 0.994
_diffrn_reflns_point_group_measured_fraction_max 0.951
_diffrn_reflns_theta_full 67.684
_diffrn_reflns_theta_max 76.710
_diffrn_reflns_theta_min 4.704
_diffrn_source 'Rotating-anode X-ray tube'
_diffrn_source_type 'Rigaku (Cu) X-ray Source'
_exptl_absorpt_coefficient_mu 0.707
_exptl_absorpt_correction_T_max 1.00000
_exptl_absorpt_correction_T_min 0.88608
_exptl_absorpt_correction_type multi-scan
_exptl_absorpt_process_details
;
CrysAlisPro 1.171.41.93a (Rigaku Oxford Diffraction, 2020)
Empirical absorption correction using spherical harmonics,
implemented in SCALE3 ABSPACK scaling algorithm.
;
_exptl_crystal_colour 'clear colourless'
_exptl_crystal_colour_lustre clear
_exptl_crystal_colour_primary colourless
_exptl_crystal_density_diffrn 1.326
_exptl_crystal_description block
_exptl_crystal_F_000 736
_exptl_crystal_recrystallization_method 'The material was recrystallised from --- by slow evaporation'
_exptl_crystal_size_max 0.12
_exptl_crystal_size_mid 0.1
_exptl_crystal_size_min 0.06
_refine_diff_density_max 0.332
_refine_diff_density_min -0.225
_refine_diff_density_rms 0.056
_refine_ls_extinction_coef 0.0015(4)
_refine_ls_extinction_expression Fc^*^=kFc[1+0.001xFc^2^\l^3^/sin(2\q)]^-1/4^
_refine_ls_extinction_method 'SHELXL-2016/6 (Sheldrick 2016)'
_refine_ls_goodness_of_fit_ref 1.096
_refine_ls_hydrogen_treatment constr
_refine_ls_matrix_type full
_refine_ls_number_parameters 239
_refine_ls_number_reflns 3488
_refine_ls_number_restraints 0
_refine_ls_restrained_S_all 1.096
_refine_ls_R_factor_all 0.0509
_refine_ls_R_factor_gt 0.0446
_refine_ls_shift/su_max 0.001
_refine_ls_shift/su_mean 0.000
_refine_ls_structure_factor_coef Fsqd
_refine_ls_weighting_details 'w=1/[\s^2^(Fo^2^)+(0.0856P)^2^+0.3722P] where P=(Fo^2^+2Fc^2^)/3'
_refine_ls_weighting_scheme calc
_refine_ls_wR_factor_gt 0.1391
_refine_ls_wR_factor_ref 0.1443
_reflns_Friedel_coverage 0.000
_reflns_number_gt 2955
_reflns_number_total 3488
_reflns_threshold_expression 'I > 2\s(I)'
_cod_data_source_file d3gc01403g2.cif
_cod_data_source_block 2022acc0024_d1_100k
_cod_depositor_comments 'Adding full bibliography for 7246950--7246958.cif.'
_cod_database_code 7246956
_shelx_shelxl_version_number 2016/6
_chemical_oxdiff_usercomment RAK-441
_shelx_space_group_comment
;
The symmetry employed for this shelxl refinement is uniquely defined
by the following loop, which should always be used as a source of
symmetry information in preference to the above space-group names.
They are only intended as comments.
;
_shelx_estimated_absorpt_t_max 0.959
_shelx_estimated_absorpt_t_min 0.920
_olex2_refinement_description
;
1. Fixed Uiso
 At 1.2 times of:
  All C(H) groups, All C(H,H) groups
 At 1.5 times of:
  All C(H,H,H) groups
2.a Secondary CH2 refined with riding coordinates:
 C6(H6A,H6B), C7(H7A,H7B)
2.b Aromatic/amide H refined with riding coordinates:
 C9(H9), C10(H10), C13(H13), C18(H18), C19(H19), C20(H20), C21(H21), C22(H22)
2.c Idealised Me refined as rotating group:
 C2(H2A,H2B,H2C), C3(H3A,H3B,H3C), C4(H4A,H4B,H4C)
;
_olex2_diffrn_ambient_temperature_device 'Oxford Cryosystems'
_olex2_exptl_crystal_mounting_method 'The crystal was mounted on a MITIGEN holder with silicon oil'
_olex2_submission_original_sample_id RAK-441
_olex2_submission_special_instructions 'No special instructions were received'
_oxdiff_exptl_absorpt_empirical_details
;
Empirical correction (ABSPACK) includes:
- Absorption correction using spherical harmonics
- Frame scaling
;
_oxdiff_exptl_absorpt_empirical_full_max 2.598
_oxdiff_exptl_absorpt_empirical_full_min 0.756

loop_
_space_group_symop_operation_xyz
'x, y, z'
'-x, y+1/2, -z+1/2'
'-x, -y, -z'
'x, -y-1/2, z-1/2'

loop_
_atom_site_label
_atom_site_type_symbol
_atom_site_fract_x
_atom_site_fract_y
_atom_site_fract_z
_atom_site_U_iso_or_equiv
_atom_site_adp_type
_atom_site_occupancy
_atom_site_site_symmetry_order
_atom_site_calc_flag
_atom_site_refinement_flags_posn
_atom_site_refinement_flags_adp
_atom_site_refinement_flags_occupancy
_atom_site_disorder_assembly
_atom_site_disorder_group
C1 C 0.91186(8) 0.6721(2) 0.61483(13) 0.0287(3) Uani 1 1 d . . . . .
C2 C 0.95888(9) 0.6472(2) 0.72614(14) 0.0333(4) Uani 1 1 d . . . . .
H2A H 0.961159 0.764624 0.765618 0.050 Uiso 1 1 calc R U . . .
H2B H 1.006839 0.611400 0.721064 0.050 Uiso 1 1 calc R U . . .
H2C H 0.939007 0.549627 0.763631 0.050 Uiso 1 1 calc R U . . .
C3 C 0.93617(9) 0.8300(2) 0.55296(14) 0.0341(4) Uani 1 1 d . . . . .
H3A H 0.904255 0.838571 0.481753 0.051 Uiso 1 1 calc R U . . .
H3B H 0.984729 0.805306 0.546212 0.051 Uiso 1 1 calc R U . . .
H3C H 0.935178 0.947673 0.591107 0.051 Uiso 1 1 calc R U . . .
C4 C 0.90664(9) 0.4912(2) 0.55217(15) 0.0374(4) Uani 1 1 d . . . . .
H4A H 0.887932 0.392755 0.590596 0.056 Uiso 1 1 calc R U . . .
H4B H 0.953960 0.455652 0.543949 0.056 Uiso 1 1 calc R U . . .
H4C H 0.874674 0.508465 0.481590 0.056 Uiso 1 1 calc R U . . .
C5 C 0.82023(8) 0.8484(2) 0.67621(12) 0.0273(3) Uani 1 1 d . . . . .
C6 C 0.74249(8) 0.8448(2) 0.67770(12) 0.0264(3) Uani 1 1 d . . . . .
H6A H 0.721043 0.725766 0.647208 0.032 Uiso 1 1 calc R U . . .
H6B H 0.717327 0.947700 0.633180 0.032 Uiso 1 1 calc R U . . .
C7 C 0.73378(8) 0.8655(2) 0.79181(12) 0.0264(3) Uani 1 1 d . . . . .
H7A H 0.758251 0.760010 0.834757 0.032 Uiso 1 1 calc R U . . .
H7B H 0.757928 0.981404 0.822498 0.032 Uiso 1 1 calc R U . . .
C8 C 0.65756(8) 0.87140(18) 0.80260(12) 0.0243(3) Uani 1 1 d . . . . .
C9 C 0.64720(8) 0.8780(2) 0.90747(12) 0.0265(3) Uani 1 1 d . . . . .
H9 H 0.687745 0.879577 0.965799 0.032 Uiso 1 1 calc R U . . .
C10 C 0.58050(8) 0.8822(2) 0.92838(12) 0.0272(3) Uani 1 1 d . . . . .
H10 H 0.574159 0.887215 0.999168 0.033 Uiso 1 1 calc R U . . .
C11 C 0.52349(8) 0.87856(19) 0.84073(12) 0.0239(3) Uani 1 1 d . . . . .
C12 C 0.53056(8) 0.87508(18) 0.73526(11) 0.0228(3) Uani 1 1 d . . . . .
C13 C 0.59906(8) 0.87166(18) 0.71636(11) 0.0236(3) Uani 1 1 d . . . . .
H13 H 0.605278 0.869554 0.645460 0.028 Uiso 1 1 calc R U . . .
C14 C 0.45818(8) 0.87276(18) 0.67035(12) 0.0237(3) Uani 1 1 d . . . . .
C15 C 0.41469(8) 0.87413(18) 0.74131(12) 0.0241(3) Uani 1 1 d . . . . .
C16 C 0.34010(8) 0.86835(18) 0.70899(12) 0.0238(3) Uani 1 1 d . . . . .
C17 C 0.31281(8) 0.86553(19) 0.59630(12) 0.0250(3) Uani 1 1 d . . . . .
C18 C 0.42453(8) 0.86874(19) 0.56019(12) 0.0256(3) Uani 1 1 d . . . . .
H18 H 0.453543 0.867904 0.510152 0.031 Uiso 1 1 calc R U . . .
C19 C 0.29387(8) 0.86150(19) 0.77892(13) 0.0273(3) Uani 1 1 d . . . . .
H19 H 0.312540 0.861942 0.854002 0.033 Uiso 1 1 calc R U . . .
C20 C 0.22175(9) 0.8542(2) 0.73741(13) 0.0291(3) Uani 1 1 d . . . . .
H20 H 0.190388 0.850104 0.784013 0.035 Uiso 1 1 calc R U . . .
C21 C 0.19400(9) 0.8528(2) 0.62627(13) 0.0294(3) Uani 1 1 d . . . . .
H21 H 0.143956 0.848369 0.598646 0.035 Uiso 1 1 calc R U . . .
C22 C 0.23819(8) 0.8576(2) 0.55695(13) 0.0283(3) Uani 1 1 d . . . . .
H22 H 0.218436 0.855694 0.482146 0.034 Uiso 1 1 calc R U . . .
N1 N 0.35516(7) 0.86611(16) 0.52387(10) 0.0264(3) Uani 1 1 d . . . . .
O1 O 0.83736(5) 0.70361(15) 0.62091(8) 0.0273(3) Uani 1 1 d . . . . .
O2 O 0.86133(6) 0.96715(16) 0.71930(10) 0.0369(3) Uani 1 1 d . . . . .
O3 O 0.45250(6) 0.87873(14) 0.84542(8) 0.0261(3) Uani 1 1 d . . . . .

loop_
_atom_site_aniso_label
_atom_site_aniso_U_11
_atom_site_aniso_U_22
_atom_site_aniso_U_33
_atom_site_aniso_U_23
_atom_site_aniso_U_13
_atom_site_aniso_U_12
C1 0.0262(7) 0.0292(8) 0.0325(8) -0.0009(6) 0.0106(6) 0.0019(6)
C2 0.0296(8) 0.0313(8) 0.0378(9) 0.0024(7) 0.0059(7) 0.0050(6)
C3 0.0338(8) 0.0347(8) 0.0367(9) 0.0016(7) 0.0139(7) -0.0012(7)
C4 0.0363(8) 0.0347(9) 0.0455(10) -0.0095(7) 0.0183(7) -0.0004(7)
C5 0.0282(8) 0.0258(7) 0.0274(7) 0.0000(6) 0.0060(6) 0.0027(6)
C6 0.0269(7) 0.0269(7) 0.0252(7) -0.0007(6) 0.0060(6) 0.0018(6)
C7 0.0284(8) 0.0261(7) 0.0236(7) 0.0003(6) 0.0038(6) 0.0006(5)
C8 0.0304(8) 0.0189(7) 0.0230(7) 0.0008(5) 0.0054(6) 0.0017(5)
C9 0.0325(8) 0.0247(7) 0.0211(7) 0.0012(5) 0.0038(6) 0.0004(5)
C10 0.0363(8) 0.0264(7) 0.0189(7) 0.0005(5) 0.0067(6) 0.0004(6)
C11 0.0288(8) 0.0215(7) 0.0219(7) -0.0004(5) 0.0068(6) 0.0006(5)
C12 0.0310(8) 0.0184(7) 0.0189(7) -0.0002(5) 0.0057(5) 0.0012(5)
C13 0.0314(8) 0.0199(7) 0.0202(7) 0.0002(5) 0.0072(6) 0.0013(5)
C14 0.0292(7) 0.0207(7) 0.0215(7) -0.0002(5) 0.0067(6) 0.0010(5)
C15 0.0315(8) 0.0196(7) 0.0207(7) -0.0003(5) 0.0054(6) 0.0001(5)
C16 0.0309(8) 0.0178(7) 0.0231(7) 0.0006(5) 0.0070(6) 0.0009(5)
C17 0.0317(8) 0.0189(7) 0.0248(7) 0.0006(5) 0.0075(6) -0.0001(5)
C18 0.0311(8) 0.0240(7) 0.0225(7) 0.0001(5) 0.0079(6) 0.0005(5)
C19 0.0348(8) 0.0219(7) 0.0267(7) 0.0000(6) 0.0101(6) 0.0004(6)
C20 0.0337(8) 0.0240(7) 0.0321(8) 0.0002(6) 0.0127(6) -0.0005(6)
C21 0.0293(8) 0.0241(7) 0.0344(8) 0.0020(6) 0.0069(6) 0.0010(6)
C22 0.0321(8) 0.0246(7) 0.0273(8) 0.0011(6) 0.0049(6) -0.0007(6)
N1 0.0315(7) 0.0255(6) 0.0220(6) 0.0004(5) 0.0059(5) -0.0003(5)
O1 0.0255(5) 0.0279(5) 0.0295(5) -0.0042(4) 0.0086(4) 0.0008(4)
O2 0.0295(6) 0.0318(6) 0.0493(7) -0.0118(5) 0.0090(5) -0.0029(4)
O3 0.0297(6) 0.0294(6) 0.0195(5) 0.0004(4) 0.0065(4) 0.0007(4)

loop_
_atom_type_symbol
_atom_type_description
_atom_type_scat_dispersion_real
_atom_type_scat_dispersion_imag
_atom_type_scat_source
C C 0.0181 0.0091 'International Tables Vol C Tables 4.2.6.8 and 6.1.1.4'
H H 0.0000 0.0000 'International Tables Vol C Tables 4.2.6.8 and 6.1.1.4'
N N 0.0311 0.0180 'International Tables Vol C Tables 4.2.6.8 and 6.1.1.4'
O O 0.0492 0.0322 'International Tables Vol C Tables 4.2.6.8 and 6.1.1.4'

loop_
_exptl_crystal_face_index_h
_exptl_crystal_face_index_k
_exptl_crystal_face_index_l
_exptl_crystal_face_perp_dist
5 0 -1 0.0490
-5 0 1 0.0118
-1 -5 0 0.0283
0 0 1 0.0566
0 0 -1 0.0566
-2 5 1 0.0546
2 -5 0 0.0293

loop_
_geom_angle_atom_site_label_1
_geom_angle_atom_site_label_2
_geom_angle_atom_site_label_3
_geom_angle
_geom_angle_site_symmetry_1
_geom_angle_site_symmetry_3
_geom_angle_publ_flag
C2 C1 C3 113.13(13) . . ?
C2 C1 C4 110.59(13) . . ?
C4 C1 C3 110.32(13) . . ?
O1 C1 C2 109.99(12) . . ?
O1 C1 C3 109.86(12) . . ?
O1 C1 C4 102.44(12) . . ?
C1 C2 H2A 109.5 . . ?
C1 C2 H2B 109.5 . . ?
C1 C2 H2C 109.5 . . ?
H2A C2 H2B 109.5 . . ?
H2A C2 H2C 109.5 . . ?
H2B C2 H2C 109.5 . . ?
C1 C3 H3A 109.5 . . ?
C1 C3 H3B 109.5 . . ?
C1 C3 H3C 109.5 . . ?
H3A C3 H3B 109.5 . . ?
H3A C3 H3C 109.5 . . ?
H3B C3 H3C 109.5 . . ?
C1 C4 H4A 109.5 . . ?
C1 C4 H4B 109.5 . . ?
C1 C4 H4C 109.5 . . ?
H4A C4 H4B 109.5 . . ?
H4A C4 H4C 109.5 . . ?
H4B C4 H4C 109.5 . . ?
O1 C5 C6 111.40(12) . . ?
O2 C5 C6 123.78(13) . . ?
O2 C5 O1 124.83(14) . . ?
C5 C6 H6A 109.6 . . ?
C5 C6 H6B 109.6 . . ?
C5 C6 C7 110.36(13) . . ?
H6A C6 H6B 108.1 . . ?
C7 C6 H6A 109.6 . . ?
C7 C6 H6B 109.6 . . ?
C6 C7 H7A 108.5 . . ?
C6 C7 H7B 108.5 . . ?
H7A C7 H7B 107.5 . . ?
C8 C7 C6 115.01(13) . . ?
C8 C7 H7A 108.5 . . ?
C8 C7 H7B 108.5 . . ?
C9 C8 C7 116.74(13) . . ?
C13 C8 C7 123.67(13) . . ?
C13 C8 C9 119.58(14) . . ?
C8 C9 H9 118.7 . . ?
C10 C9 C8 122.56(14) . . ?
C10 C9 H9 118.7 . . ?
C9 C10 H10 121.9 . . ?
C9 C10 C11 116.29(14) . . ?
C11 C10 H10 121.9 . . ?
C10 C11 C12 123.61(14) . . ?
C10 C11 O3 124.85(13) . . ?
O3 C11 C12 111.55(13) . . ?
C11 C12 C13 118.85(14) . . ?
C11 C12 C14 104.95(12) . . ?
C13 C12 C14 136.20(13) . . ?
C8 C13 C12 119.09(13) . . ?
C8 C13 H13 120.5 . . ?
C12 C13 H13 120.5 . . ?
C15 C14 C12 105.88(13) . . ?
C15 C14 C18 117.19(14) . . ?
C18 C14 C12 136.93(14) . . ?
C14 C15 C16 123.15(14) . . ?
O3 C15 C14 112.44(13) . . ?
O3 C15 C16 124.40(13) . . ?
C15 C16 C17 114.23(13) . . ?
C15 C16 C19 124.92(14) . . ?
C19 C16 C17 120.83(14) . . ?
C22 C17 C16 117.89(14) . . ?
N1 C17 C16 123.64(14) . . ?
N1 C17 C22 118.45(14) . . ?
C14 C18 H18 118.4 . . ?
N1 C18 C14 123.15(14) . . ?
N1 C18 H18 118.4 . . ?
C16 C19 H19 120.3 . . ?
C20 C19 C16 119.41(15) . . ?
C20 C19 H19 120.3 . . ?
C19 C20 H20 119.8 . . ?
C19 C20 C21 120.39(15) . . ?
C21 C20 H20 119.8 . . ?
C20 C21 H21 119.5 . . ?
C22 C21 C20 121.03(15) . . ?
C22 C21 H21 119.5 . . ?
C17 C22 H22 119.8 . . ?
C21 C22 C17 120.44(15) . . ?
C21 C22 H22 119.8 . . ?
C18 N1 C17 118.62(13) . . ?
C5 O1 C1 120.74(11) . . ?
C15 O3 C11 105.19(11) . . ?

loop_
_geom_bond_atom_site_label_1
_geom_bond_atom_site_label_2
_geom_bond_distance
_geom_bond_site_symmetry_2
_geom_bond_publ_flag
C1 C2 1.518(2) . ?
C1 C3 1.523(2) . ?
C1 C4 1.521(2) . ?
C1 O1 1.4793(17) . ?
C2 H2A 0.9800 . ?
C2 H2B 0.9800 . ?
C2 H2C 0.9800 . ?
C3 H3A 0.9800 . ?
C3 H3B 0.9800 . ?
C3 H3C 0.9800 . ?
C4 H4A 0.9800 . ?
C4 H4B 0.9800 . ?
C4 H4C 0.9800 . ?
C5 C6 1.509(2) . ?
C5 O1 1.3453(18) . ?
C5 O2 1.2081(19) . ?
C6 H6A 0.9900 . ?
C6 H6B 0.9900 . ?
C6 C7 1.527(2) . ?
C7 H7A 0.9900 . ?
C7 H7B 0.9900 . ?
C7 C8 1.514(2) . ?
C8 C9 1.414(2) . ?
C8 C13 1.387(2) . ?
C9 H9 0.9500 . ?
C9 C10 1.380(2) . ?
C10 H10 0.9500 . ?
C10 C11 1.381(2) . ?
C11 C12 1.3989(19) . ?
C11 O3 1.3893(18) . ?
C12 C13 1.403(2) . ?
C12 C14 1.452(2) . ?
C13 H13 0.9500 . ?
C14 C15 1.382(2) . ?
C14 C18 1.416(2) . ?
C15 C16 1.405(2) . ?
C15 O3 1.3691(17) . ?
C16 C17 1.424(2) . ?
C16 C19 1.413(2) . ?
C17 C22 1.414(2) . ?
C17 N1 1.3804(19) . ?
C18 H18 0.9500 . ?
C18 N1 1.313(2) . ?
C19 H19 0.9500 . ?
C19 C20 1.372(2) . ?
C20 H20 0.9500 . ?
C20 C21 1.407(2) . ?
C21 H21 0.9500 . ?
C21 C22 1.376(2) . ?
C22 H22 0.9500 . ?

loop_
_geom_torsion_atom_site_label_1
_geom_torsion_atom_site_label_2
_geom_torsion_atom_site_label_3
_geom_torsion_atom_site_label_4
_geom_torsion
_geom_torsion_site_symmetry_1
_geom_torsion_site_symmetry_2
_geom_torsion_site_symmetry_3
_geom_torsion_site_symmetry_4
_geom_torsion_publ_flag
C2 C1 O1 C5 58.89(17) . . . . ?
C3 C1 O1 C5 -66.26(17) . . . . ?
C4 C1 O1 C5 176.50(13) . . . . ?
C5 C6 C7 C8 177.71(11) . . . . ?
C6 C5 O1 C1 -175.99(12) . . . . ?
C6 C7 C8 C9 175.93(12) . . . . ?
C6 C7 C8 C13 -4.42(19) . . . . ?
C7 C8 C9 C10 -179.42(13) . . . . ?
C7 C8 C13 C12 179.22(12) . . . . ?
C8 C9 C10 C11 0.3(2) . . . . ?
C9 C8 C13 C12 -1.14(19) . . . . ?
C9 C10 C11 C12 -1.4(2) . . . . ?
C9 C10 C11 O3 178.89(13) . . . . ?
C10 C11 C12 C13 1.2(2) . . . . ?
C10 C11 C12 C14 -179.80(13) . . . . ?
C10 C11 O3 C15 -179.89(13) . . . . ?
C11 C12 C13 C8 0.15(19) . . . . ?
C11 C12 C14 C15 -0.27(14) . . . . ?
C11 C12 C14 C18 -179.88(16) . . . . ?
C12 C11 O3 C15 0.37(14) . . . . ?
C12 C14 C15 C16 -178.51(12) . . . . ?
C12 C14 C15 O3 0.52(15) . . . . ?
C12 C14 C18 N1 179.50(15) . . . . ?
C13 C8 C9 C10 0.9(2) . . . . ?
C13 C12 C14 C15 178.48(15) . . . . ?
C13 C12 C14 C18 -1.1(3) . . . . ?
C14 C12 C13 C8 -178.47(14) . . . . ?
C14 C15 C16 C17 -1.46(19) . . . . ?
C14 C15 C16 C19 177.15(13) . . . . ?
C14 C15 O3 C11 -0.56(15) . . . . ?
C14 C18 N1 C17 -0.6(2) . . . . ?
C15 C14 C18 N1 -0.1(2) . . . . ?
C15 C16 C17 C22 179.32(12) . . . . ?
C15 C16 C17 N1 0.74(19) . . . . ?
C15 C16 C19 C20 -179.29(13) . . . . ?
C16 C15 O3 C11 178.47(12) . . . . ?
C16 C17 C22 C21 0.0(2) . . . . ?
C16 C17 N1 C18 0.3(2) . . . . ?
C16 C19 C20 C21 0.3(2) . . . . ?
C17 C16 C19 C20 -0.8(2) . . . . ?
C18 C14 C15 C16 1.2(2) . . . . ?
C18 C14 C15 O3 -179.78(11) . . . . ?
C19 C16 C17 C22 0.64(19) . . . . ?
C19 C16 C17 N1 -177.94(13) . . . . ?
C19 C20 C21 C22 0.3(2) . . . . ?
C20 C21 C22 C17 -0.4(2) . . . . ?
C22 C17 N1 C18 -178.33(13) . . . . ?
N1 C17 C22 C21 178.61(13) . . . . ?
O1 C5 C6 C7 129.54(13) . . . . ?
O2 C5 C6 C7 -50.6(2) . . . . ?
O2 C5 O1 C1 4.2(2) . . . . ?
O3 C11 C12 C13 -179.07(11) . . . . ?
O3 C11 C12 C14 -0.06(15) . . . . ?
O3 C15 C16 C17 179.62(12) . . . . ?
O3 C15 C16 C19 -1.8(2) . . . . ?

loop_
_exptl_oxdiff_crystal_face_indexfrac_h
_exptl_oxdiff_crystal_face_indexfrac_k
_exptl_oxdiff_crystal_face_indexfrac_l
_exptl_oxdiff_crystal_face_x
_exptl_oxdiff_crystal_face_y
_exptl_oxdiff_crystal_face_z
4.9897 0.0028 -0.9936 -0.0942 -0.3796 0.0732
-4.9897 -0.0028 0.9936 0.0942 0.3796 -0.0732
-0.8402 -4.9874 0.0033 0.0177 0.2658 1.0392
-0.0063 -0.0010 0.9998 0.1210 -0.0209 0.0017
0.0063 0.0010 -0.9998 -0.1210 0.0209 -0.0017
-2.1561 4.9853 0.9927 0.0872 -0.0464 -1.0825
2.1498 -4.9863 0.0070 0.0338 0.0255 1.0842
